data_7041226
loop_
_publ_author_name
'Dudkina, Yulia B.'
'Kholin, Kirill V.'
'Gryaznova, Tatyana V.'
'Islamov, Daut R.'
'Kataeva, Olga N.'
'Rizvanov, Ildar Kh'
'Levitskaya, Alina I.'
'Fominykh, Olga D.'
'Balakina, Marina Yu'
'Sinyashin, Oleg G.'
'Budnikova, Yulia H.'

_publ_section_title
;
 Redox trends in cyclometalated palladium(ii) complexes.
;
_journal_issue 1
_journal_name_full 'Dalton transactions (Cambridge, England : 2003)'
_journal_page_first 165
_journal_page_last 177
_journal_paper_doi 10.1039/c6dt03786k
_journal_volume 46
_journal_year 2016
_chemical_formula_moiety 'C22 H14 F6 N4 O4 Pd2'
_chemical_formula_sum 'C22 H14 F6 N4 O4 Pd2'
_chemical_formula_weight 725.17
_space_group_crystal_system monoclinic
_space_group_IT_number 14
_space_group_name_Hall '-P 2ybc'
_space_group_name_H-M_alt 'P 1 21/c 1'
_symmetry_cell_setting monoclinic
_symmetry_Int_Tables_number 14
_symmetry_space_group_name_Hall '-P 2ybc'
_symmetry_space_group_name_H-M 'P 1 21/c 1'
_atom_sites_solution_hydrogens geom
_audit_creation_method SHELXL-2014/7
_audit_update_record
;
2016-09-08 deposited with the CCDC.
2016-11-18 downloaded from the CCDC.
;
_cell_angle_alpha 90
_cell_angle_beta 93.201(1)
_cell_angle_gamma 90
_cell_formula_units_Z 12
_cell_length_a 26.848(1)
_cell_length_b 12.1003(7)
_cell_length_c 22.879(1)
_cell_measurement_reflns_used 9705
_cell_measurement_temperature 150(2)
_cell_measurement_theta_max 30.18
_cell_measurement_theta_min 2.41
_cell_volume 7421.1(6)
_computing_cell_refinement 'APEX2  v2, 1-4  (Bruker AXS, 2005-2007)'
_computing_data_collection 'APEX2  v2, 1-4  (Bruker AXS, 2005-2007)'
_computing_data_reduction 'SAINT NT v6.0 (Bruker AXS, 2003)'
_computing_molecular_graphics 'MERCURY 3.1 (Macrae, 2006)'
_computing_publication_material 'WinGX (Farrugia 1999), enCIFer (Allen et al. 2004)'
_computing_structure_refinement 'SHELXL-2014/7 (Sheldrick, 2014)'
_computing_structure_solution 'SHELXS-97 (Sheldrick, 2008)'
_diffrn_ambient_temperature 150(2)
_diffrn_measured_fraction_theta_full 1.000
_diffrn_measured_fraction_theta_max 1.000
_diffrn_measurement_device_type 'Bruker Kappa APEX DUO CCD'
_diffrn_measurement_method '\f and \w scans'
_diffrn_radiation_probe x-ray
_diffrn_radiation_type MoK\a
_diffrn_radiation_wavelength 0.71073
_diffrn_reflns_av_R_equivalents 0.0473
_diffrn_reflns_av_unetI/netI 0.0265
_diffrn_reflns_Laue_measured_fraction_full 1.000
_diffrn_reflns_Laue_measured_fraction_max 1.000
_diffrn_reflns_limit_h_max 33
_diffrn_reflns_limit_h_min -33
_diffrn_reflns_limit_k_max 15
_diffrn_reflns_limit_k_min -15
_diffrn_reflns_limit_l_max 28
_diffrn_reflns_limit_l_min -28
_diffrn_reflns_number 132517
_diffrn_reflns_point_group_measured_fraction_full 1.000
_diffrn_reflns_point_group_measured_fraction_max 1.000
_diffrn_reflns_theta_full 25.242
_diffrn_reflns_theta_max 26.372
_diffrn_reflns_theta_min 1.519
_diffrn_source 'fine-focus sealed tube'
_exptl_absorpt_coefficient_mu 1.536
_exptl_absorpt_correction_T_max 0.8359
_exptl_absorpt_correction_T_min 0.7336
_exptl_absorpt_correction_type multi-scan
_exptl_absorpt_process_details 'SADABS version 2.10 (Sheldrick,Bruker AXS Inc.)'
_exptl_crystal_colour colorless
_exptl_crystal_density_diffrn 1.947
_exptl_crystal_description prism
_exptl_crystal_F_000 4224
_exptl_crystal_size_max 0.215
_exptl_crystal_size_mid 0.138
_exptl_crystal_size_min 0.121
_refine_diff_density_max 1.012
_refine_diff_density_min -0.719
_refine_diff_density_rms 0.086
_refine_ls_extinction_method none
_refine_ls_goodness_of_fit_ref 0.990
_refine_ls_hydrogen_treatment constr
_refine_ls_matrix_type full
_refine_ls_number_parameters 1063
_refine_ls_number_reflns 15176
_refine_ls_number_restraints 421
_refine_ls_restrained_S_all 0.986
_refine_ls_R_factor_all 0.0420
_refine_ls_R_factor_gt 0.0296
_refine_ls_shift/su_max 0.002
_refine_ls_shift/su_mean 0.000
_refine_ls_structure_factor_coef Fsqd
_refine_ls_weighting_details 'w=1/[\s^2^(Fo^2^)+(0.0362P)^2^+10.0936P] where P=(Fo^2^+2Fc^2^)/3'
_refine_ls_weighting_scheme calc
_refine_ls_wR_factor_gt 0.0678
_refine_ls_wR_factor_ref 0.0737
_reflns_Friedel_coverage 0.000
_reflns_number_gt 12479
_reflns_number_total 15176
_reflns_threshold_expression 'I > 2\s(I)'
_cod_data_source_file c6dt03786k2.cif
_cod_data_source_block Bud192_a
_cod_depositor_comments 'Adding full bibliography for 7041225--7041227.cif.'
_cod_original_sg_symbol_H-M 'P 21/c'
_cod_database_code 7041226
_shelx_shelxl_version_number 2014/7
_shelx_space_group_comment
;
The symmetry employed for this shelxl refinement is uniquely defined
by the following loop, which should always be used as a source of
symmetry information in preference to the above space-group names.
They are only intended as comments.
;
_shelx_estimated_absorpt_t_min 0.734
_shelx_estimated_absorpt_t_max 0.836

loop_
_space_group_symop_operation_xyz
'x, y, z'
'-x, y+1/2, -z+1/2'
'-x, -y, -z'
'x, -y-1/2, z-1/2'

loop_
_atom_site_label
_atom_site_type_symbol
_atom_site_fract_x
_atom_site_fract_y
_atom_site_fract_z
_atom_site_U_iso_or_equiv
_atom_site_adp_type
_atom_site_occupancy
_atom_site_site_symmetry_order
_atom_site_calc_flag
_atom_site_refinement_flags_posn
_atom_site_refinement_flags_adp
_atom_site_refinement_flags_occupancy
_atom_site_disorder_assembly
_atom_site_disorder_group
Pd1 Pd 0.08177(2) 0.18056(2) 0.08653(2) 0.02558(6) Uani 1 1 d . U . . .
Pd2 Pd 0.05601(2) 0.32283(2) 0.18110(2) 0.02340(6) Uani 1 1 d . U . . .
Pd3 Pd 0.42890(2) 0.15272(2) 0.11131(2) 0.02219(6) Uani 1 1 d . U . . .
Pd4 Pd 0.45931(2) 0.33105(2) 0.19002(2) 0.02472(6) Uani 1 1 d . U . . .
Pd5 Pd 0.29976(2) 0.64954(2) 0.39949(2) 0.02355(6) Uani 1 1 d . U . . .
Pd6 Pd 0.19266(2) 0.65613(2) 0.40627(2) 0.02786(6) Uani 1 1 d . U . . .
C20A C 0.20543(17) 0.1766(5) 0.2157(2) 0.0603(14) Uani 0.834(5) 1 d D U P A 1
F1A F 0.21456(13) 0.2234(4) 0.26576(16) 0.0818(15) Uani 0.834(5) 1 d D U P A 1
F2A F 0.24113(12) 0.2004(7) 0.18103(17) 0.127(2) Uani 0.834(5) 1 d D U P A 1
F3A F 0.2097(2) 0.0691(4) 0.2257(3) 0.135(2) Uani 0.834(5) 1 d D U P A 1
C20B C 0.2078(2) 0.1962(13) 0.2119(4) 0.0603(14) Uani 0.166(5) 1 d D U P A 2
F1B F 0.2275(9) 0.2908(12) 0.2248(15) 0.135(2) Uani 0.166(5) 1 d D U P A 2
F2B F 0.2291(8) 0.1027(13) 0.1991(11) 0.0818(15) Uani 0.166(5) 1 d D U P A 2
F3B F 0.2010(8) 0.152(3) 0.2639(8) 0.127(2) Uani 0.166(5) 1 d D U P A 2
F4A F 0.13643(16) 0.5281(3) 0.00984(12) 0.0733(13) Uani 0.883(4) 1 d D U P B 1
F5A F 0.19067(10) 0.5070(3) 0.07968(16) 0.0752(11) Uani 0.883(4) 1 d D U P B 1
F6A F 0.12993(14) 0.6139(2) 0.08970(17) 0.0671(10) Uani 0.883(4) 1 d D U P B 1
F4B F 0.1550(13) 0.5976(16) 0.0993(9) 0.0733(13) Uani 0.117(4) 1 d D U P B 2
F5B F 0.1061(6) 0.569(2) 0.0330(12) 0.0752(11) Uani 0.117(4) 1 d D U P B 2
F6B F 0.1703(9) 0.4750(16) 0.0246(9) 0.0671(10) Uani 0.117(4) 1 d D U P B 2
F7 F 0.25773(11) 0.6679(3) 0.19342(12) 0.0887(11) Uani 1 1 d . U . . .
F8 F 0.18241(12) 0.6956(4) 0.20396(13) 0.1169(15) Uani 1 1 d . U . . .
F9 F 0.2116(2) 0.5329(4) 0.20889(16) 0.163(2) Uani 1 1 d . U . . .
F10 F 0.23523(14) 1.0338(2) 0.35486(15) 0.0976(12) Uani 1 1 d . U . . .
F11 F 0.30382(9) 1.02935(18) 0.40412(14) 0.0680(8) Uani 1 1 d . U . . .
F12 F 0.23544(10) 1.0363(2) 0.44636(14) 0.0722(9) Uani 1 1 d . U . . .
C42A C 0.32309(16) 0.4206(3) 0.0823(2) 0.0434(12) Uani 0.828(5) 1 d D U P C 1
F13A F 0.33607(15) 0.4670(4) 0.0330(2) 0.0938(14) Uani 0.828(5) 1 d D U P C 1
F14A F 0.28322(16) 0.3570(4) 0.0707(2) 0.0666(13) Uani 0.828(5) 1 d D U P C 1
F15A F 0.30889(13) 0.5008(3) 0.1159(2) 0.0765(16) Uani 0.828(5) 1 d D U P C 1
C42B C 0.3155(2) 0.4078(5) 0.0994(6) 0.0434(12) Uani 0.172(5) 1 d D U P C 2
F13B F 0.3224(6) 0.5034(11) 0.0728(10) 0.0666(13) Uani 0.172(5) 1 d D U P C 2
F14B F 0.2887(9) 0.370(2) 0.0529(9) 0.0765(16) Uani 0.172(5) 1 d D U P C 2
F15B F 0.2925(7) 0.4276(19) 0.1473(6) 0.0938(14) Uani 0.172(5) 1 d D U P C 2
F16 F 0.34506(13) 0.0206(2) 0.27445(13) 0.0894(11) Uani 1 1 d . U . . .
F17 F 0.32169(10) 0.1830(2) 0.29014(13) 0.0711(8) Uani 1 1 d . U . . .
F18 F 0.38665(10) 0.1212(3) 0.33443(11) 0.0835(10) Uani 1 1 d . U . . .
N1 N 0.01474(10) 0.1820(2) 0.04471(12) 0.0307(6) Uani 1 1 d . U . . .
N2 N -0.01403(11) 0.0929(3) 0.05534(13) 0.0340(7) Uani 1 1 d . U . . .
N3 N 0.00641(10) 0.2203(2) 0.21328(12) 0.0262(6) Uani 1 1 d . U . . .
N4 N -0.04190(10) 0.2451(2) 0.19729(12) 0.0278(6) Uani 1 1 d . U . . .
N5 N 0.48889(10) 0.0575(2) 0.12461(11) 0.0239(6) Uani 1 1 d . U . . .
N6 N 0.52288(9) 0.0664(2) 0.08289(11) 0.0231(5) Uani 1 1 d . U . . .
N7 N 0.51022(10) 0.3906(2) 0.13812(12) 0.0281(6) Uani 1 1 d . U . . .
N8 N 0.55665(10) 0.3474(2) 0.14883(13) 0.0288(6) Uani 1 1 d . U . . .
N9 N 0.30510(10) 0.4880(2) 0.41155(12) 0.0269(6) Uani 1 1 d . U . . .
N10 N 0.31393(10) 0.4572(2) 0.46869(12) 0.0272(6) Uani 1 1 d . U . . .
N11 N 0.19490(10) 0.6381(2) 0.49242(13) 0.0295(6) Uani 1 1 d . U . . .
N12 N 0.19116(10) 0.5311(2) 0.51058(12) 0.0288(6) Uani 1 1 d . U . . .
O1 O 0.14894(9) 0.1703(2) 0.13419(11) 0.0364(6) Uani 1 1 d . U . . .
O2 O 0.12277(9) 0.2432(2) 0.21818(10) 0.0349(6) Uani 1 1 d D U . . .
O3 O 0.10553(9) 0.34117(19) 0.05677(10) 0.0339(5) Uani 1 1 d . U . . .
O4 O 0.10105(8) 0.43484(19) 0.14204(10) 0.0301(5) Uani 1 1 d . U . . .
O5 O 0.36893(8) 0.25625(18) 0.09139(10) 0.0294(5) Uani 1 1 d D U . . .
O6 O 0.39621(9) 0.40594(19) 0.14296(11) 0.0343(6) Uani 1 1 d . U . . .
O7 O 0.39513(9) 0.10611(19) 0.19102(10) 0.0312(5) Uani 1 1 d . U . . .
O8 O 0.41164(9) 0.2585(2) 0.24587(10) 0.0325(5) Uani 1 1 d . U . . .
O9 O 0.27459(9) 0.6389(2) 0.30808(10) 0.0336(5) Uani 1 1 d . U . . .
O10 O 0.19164(9) 0.6592(2) 0.31668(11) 0.0385(6) Uani 1 1 d . U . . .
O11 O 0.29465(8) 0.81806(17) 0.39551(11) 0.0300(5) Uani 1 1 d . U . . .
O12 O 0.21198(9) 0.82912(18) 0.40868(13) 0.0391(6) Uani 1 1 d . U . . .
C1 C 0.05820(13) 0.0341(3) 0.11017(15) 0.0313(7) Uani 1 1 d . U . . .
C2 C 0.08323(17) -0.0443(3) 0.14449(17) 0.0465(10) Uani 1 1 d . U . . .
H2 H 0.1168 -0.0312 0.1582 0.056 Uiso 1 1 calc R U . . .
C3 C 0.0602(2) -0.1408(4) 0.1590(2) 0.0640(13) Uani 1 1 d . U . . .
H3 H 0.0780 -0.1946 0.1820 0.077 Uiso 1 1 calc R U . . .
C4 C 0.0120(2) -0.1602(4) 0.1406(2) 0.0658(14) Uani 1 1 d . U . . .
H4 H -0.0037 -0.2266 0.1520 0.079 Uiso 1 1 calc R U . . .
C5 C -0.01435(18) -0.0864(3) 0.10609(19) 0.0515(11) Uani 1 1 d . U . . .
H5 H -0.0479 -0.1009 0.0929 0.062 Uiso 1 1 calc R U . . .
C6 C 0.00908(14) 0.0099(3) 0.09092(15) 0.0339(8) Uani 1 1 d . U . . .
C7 C -0.06068(14) 0.1060(4) 0.03086(19) 0.0493(10) Uani 1 1 d . U . . .
H7 H -0.0873 0.0545 0.0321 0.059 Uiso 1 1 calc R U . . .
C8 C -0.06238(16) 0.2074(4) 0.0039(2) 0.0567(12) Uani 1 1 d . U . . .
H8 H -0.0902 0.2402 -0.0169 0.068 Uiso 1 1 calc R U . . .
C9 C -0.01414(15) 0.2529(4) 0.01363(17) 0.0445(9) Uani 1 1 d . U . . .
H9 H -0.0039 0.3231 0.0001 0.053 Uiso 1 1 calc R U . . .
C10 C -0.00524(12) 0.3992(3) 0.15257(14) 0.0241(6) Uani 1 1 d . U . . .
C11 C -0.00988(13) 0.4977(3) 0.12202(15) 0.0309(7) Uani 1 1 d . U . . .
H11 H 0.0191 0.5368 0.1120 0.037 Uiso 1 1 calc R U . . .
C12 C -0.05691(14) 0.5398(3) 0.10588(17) 0.0390(9) Uani 1 1 d . U . . .
H12 H -0.0597 0.6071 0.0846 0.047 Uiso 1 1 calc R U . . .
C13 C -0.09945(14) 0.4845(3) 0.12047(18) 0.0423(9) Uani 1 1 d . U . . .
H13 H -0.1313 0.5146 0.1095 0.051 Uiso 1 1 calc R U . . .
C14 C -0.09623(13) 0.3864(3) 0.15082(16) 0.0364(8) Uani 1 1 d . U . . .
H14 H -0.1254 0.3480 0.1609 0.044 Uiso 1 1 calc R U . . .
C15 C -0.04936(13) 0.3453(3) 0.16619(15) 0.0281(7) Uani 1 1 d . U . . .
C16 C -0.07255(14) 0.1638(3) 0.21395(16) 0.0364(8) Uani 1 1 d . U . . .
H16 H -0.1078 0.1617 0.2077 0.044 Uiso 1 1 calc R U . . .
C17 C -0.04312(14) 0.0848(3) 0.24150(18) 0.0421(9) Uani 1 1 d . U . . .
H17 H -0.0539 0.0177 0.2583 0.051 Uiso 1 1 calc R U . . .
C18 C 0.00573(13) 0.1226(3) 0.23988(15) 0.0334(8) Uani 1 1 d . U . . .
H18 H 0.0344 0.0844 0.2555 0.040 Uiso 1 1 calc R U . . .
C19 C 0.15333(14) 0.2002(3) 0.18676(16) 0.0367(8) Uani 1 1 d D U . . .
C21 C 0.11296(12) 0.4203(3) 0.09063(15) 0.0284(7) Uani 1 1 d . U . . .
C22 C 0.14204(14) 0.5177(3) 0.06534(17) 0.0413(9) Uani 1 1 d D U . . .
C23 C 0.46170(12) 0.1843(2) 0.03841(14) 0.0232(6) Uani 1 1 d . U . . .
C24 C 0.44429(13) 0.2489(3) -0.00854(14) 0.0296(7) Uani 1 1 d . U . . .
H24 H 0.4126 0.2834 -0.0078 0.036 Uiso 1 1 calc R U . . .
C25 C 0.47310(14) 0.2632(3) -0.05660(15) 0.0331(8) Uani 1 1 d . U . . .
H25 H 0.4610 0.3083 -0.0883 0.040 Uiso 1 1 calc R U . . .
C26 C 0.51900(13) 0.2127(3) -0.05890(15) 0.0324(8) Uani 1 1 d . U . . .
H26 H 0.5383 0.2235 -0.0920 0.039 Uiso 1 1 calc R U . . .
C27 C 0.53694(12) 0.1467(3) -0.01350(14) 0.0276(7) Uani 1 1 d . U . . .
H27 H 0.5684 0.1112 -0.0149 0.033 Uiso 1 1 calc R U . . .
C28 C 0.50803(11) 0.1333(2) 0.03450(13) 0.0224(6) Uani 1 1 d . U . . .
C29 C 0.56423(12) 0.0082(3) 0.09894(15) 0.0307(7) Uani 1 1 d . U . . .
H29 H 0.5933 0.0012 0.0773 0.037 Uiso 1 1 calc R U . . .
C30 C 0.55659(13) -0.0394(3) 0.15255(16) 0.0351(8) Uani 1 1 d . U . . .
H30 H 0.5790 -0.0855 0.1750 0.042 Uiso 1 1 calc R U . . .
C31 C 0.50928(13) -0.0059(3) 0.16690(15) 0.0301(7) Uani 1 1 d . U . . .
H31 H 0.4938 -0.0254 0.2018 0.036 Uiso 1 1 calc R U . . .
C32 C 0.51901(12) 0.2635(3) 0.22866(14) 0.0260(7) Uani 1 1 d . U . . .
C33 C 0.52239(14) 0.1985(3) 0.27833(15) 0.0330(8) Uani 1 1 d . U . . .
H33 H 0.4938 0.1870 0.3002 0.040 Uiso 1 1 calc R U . . .
C34 C 0.56726(15) 0.1503(3) 0.29635(17) 0.0395(9) Uani 1 1 d . U . . .
H34 H 0.5689 0.1043 0.3300 0.047 Uiso 1 1 calc R U . . .
C35 C 0.60966(15) 0.1679(3) 0.26637(17) 0.0427(9) Uani 1 1 d . U . . .
H35 H 0.6402 0.1342 0.2796 0.051 Uiso 1 1 calc R U . . .
C36 C 0.60804(13) 0.2336(3) 0.21765(17) 0.0374(8) Uani 1 1 d . U . . .
H36 H 0.6372 0.2471 0.1970 0.045 Uiso 1 1 calc R U . . .
C37 C 0.56259(12) 0.2798(3) 0.19931(15) 0.0284(7) Uani 1 1 d . U . . .
C38 C 0.58662(14) 0.3778(3) 0.10551(17) 0.0379(8) Uani 1 1 d . U . . .
H38 H 0.6207 0.3583 0.1026 0.045 Uiso 1 1 calc R U . . .
C39 C 0.55828(15) 0.4420(3) 0.06681(17) 0.0397(9) Uani 1 1 d . U . . .
H39 H 0.5688 0.4757 0.0321 0.048 Uiso 1 1 calc R U . . .
C40 C 0.51137(13) 0.4474(3) 0.08869(16) 0.0345(8) Uani 1 1 d . U . . .
H40 H 0.4838 0.4864 0.0708 0.041 Uiso 1 1 calc R U . . .
C41 C 0.36700(12) 0.3536(3) 0.10980(15) 0.0288(7) Uani 1 1 d D U . . .
C43 C 0.39272(12) 0.1658(3) 0.23464(15) 0.0278(7) Uani 1 1 d . U . . .
C44 C 0.36156(13) 0.1215(3) 0.28382(16) 0.0365(8) Uani 1 1 d . U . . .
C45 C 0.32224(12) 0.6502(3) 0.48274(15) 0.0265(7) Uani 1 1 d . U . . .
C46 C 0.33361(12) 0.7396(3) 0.51867(16) 0.0327(8) Uani 1 1 d . U . . .
H46 H 0.3328 0.8122 0.5028 0.039 Uiso 1 1 calc R U . . .
C47 C 0.34624(13) 0.7240(3) 0.57780(17) 0.0407(9) Uani 1 1 d . U . . .
H47 H 0.3542 0.7863 0.6018 0.049 Uiso 1 1 calc R U . . .
C48 C 0.34748(14) 0.6196(3) 0.60242(17) 0.0419(9) Uani 1 1 d . U . . .
H48 H 0.3558 0.6104 0.6430 0.050 Uiso 1 1 calc R U . . .
C49 C 0.33653(13) 0.5285(3) 0.56732(16) 0.0350(8) Uani 1 1 d . U . . .
H49 H 0.3372 0.4561 0.5834 0.042 Uiso 1 1 calc R U . . .
C50 C 0.32456(11) 0.5451(3) 0.50823(15) 0.0264(7) Uani 1 1 d . U . . .
C51 C 0.31077(15) 0.3466(3) 0.47341(19) 0.0417(9) Uani 1 1 d . U . . .
H51 H 0.3153 0.3049 0.5085 0.050 Uiso 1 1 calc R U . . .
C52 C 0.29991(16) 0.3050(3) 0.4186(2) 0.0466(10) Uani 1 1 d . U . . .
H52 H 0.2955 0.2294 0.4082 0.056 Uiso 1 1 calc R U . . .
C53 C 0.29657(13) 0.3955(3) 0.38101(17) 0.0356(8) Uani 1 1 d . U . . .
H53 H 0.2893 0.3920 0.3399 0.043 Uiso 1 1 calc R U . . .
C54 C 0.17440(11) 0.4989(3) 0.40951(15) 0.0270(7) Uani 1 1 d . U . . .
C55 C 0.15997(13) 0.4286(3) 0.36360(17) 0.0357(8) Uani 1 1 d . U . . .
H55 H 0.1571 0.4560 0.3246 0.043 Uiso 1 1 calc R U . . .
C56 C 0.14963(14) 0.3175(3) 0.37474(19) 0.0408(9) Uani 1 1 d . U . . .
H56 H 0.1393 0.2699 0.3433 0.049 Uiso 1 1 calc R U . . .
C57 C 0.15437(14) 0.2765(3) 0.43098(18) 0.0386(9) Uani 1 1 d . U . . .
H57 H 0.1478 0.2006 0.4378 0.046 Uiso 1 1 calc R U . . .
C58 C 0.16853(13) 0.3445(3) 0.47763(17) 0.0335(8) Uani 1 1 d . U . . .
H58 H 0.1716 0.3166 0.5165 0.040 Uiso 1 1 calc R U . . .
C59 C 0.17798(11) 0.4539(3) 0.46582(15) 0.0261(7) Uani 1 1 d . U . . .
C60 C 0.20097(14) 0.5239(3) 0.56879(16) 0.0407(9) Uani 1 1 d . U . . .
H60 H 0.2006 0.4585 0.5918 0.049 Uiso 1 1 calc R U . . .
C61 C 0.21166(15) 0.6293(4) 0.58884(18) 0.0467(10) Uani 1 1 d . U . . .
H61 H 0.2201 0.6509 0.6281 0.056 Uiso 1 1 calc R U . . .
C62 C 0.20757(14) 0.6970(3) 0.54014(17) 0.0392(9) Uani 1 1 d . U . . .
H62 H 0.2130 0.7746 0.5406 0.047 Uiso 1 1 calc R U . . .
C63 C 0.23063(13) 0.6478(3) 0.28966(16) 0.0348(8) Uani 1 1 d . U . . .
C64 C 0.22096(19) 0.6387(5) 0.2230(2) 0.0653(13) Uani 1 1 d . U . . .
C65 C 0.25418(12) 0.8665(3) 0.40227(15) 0.0270(7) Uani 1 1 d . U . . .
C66 C 0.25767(14) 0.9932(3) 0.40212(19) 0.0396(9) Uani 1 1 d . U . . .

loop_
_atom_site_aniso_label
_atom_site_aniso_U_11
_atom_site_aniso_U_22
_atom_site_aniso_U_33
_atom_site_aniso_U_23
_atom_site_aniso_U_13
_atom_site_aniso_U_12
Pd1 0.02427(13) 0.02744(13) 0.02493(13) -0.00430(10) 0.00049(10) 0.00093(10)
Pd2 0.02085(12) 0.02640(13) 0.02317(13) -0.00152(10) 0.00320(10) 0.00201(9)
Pd3 0.02354(12) 0.02101(12) 0.02218(12) -0.00282(10) 0.00281(10) 0.00288(9)
Pd4 0.02028(12) 0.02631(13) 0.02733(13) -0.00418(10) -0.00084(10) -0.00166(10)
Pd5 0.02053(12) 0.01763(12) 0.03205(14) 0.00310(10) -0.00250(10) 0.00112(9)
Pd6 0.02158(12) 0.02394(13) 0.03836(15) 0.00548(11) 0.00432(11) -0.00335(10)
C20A 0.044(2) 0.095(4) 0.041(2) -0.014(3) -0.0027(19) 0.031(3)
F1A 0.038(2) 0.145(4) 0.060(2) -0.045(2) -0.0257(15) 0.033(2)
F2A 0.0269(18) 0.295(7) 0.058(2) 0.003(3) 0.0009(16) 0.014(3)
F3A 0.128(5) 0.103(3) 0.163(6) -0.011(3) -0.088(4) 0.060(3)
C20B 0.044(2) 0.095(4) 0.041(2) -0.014(3) -0.0027(19) 0.031(3)
F1B 0.128(5) 0.103(3) 0.163(6) -0.011(3) -0.088(4) 0.060(3)
F2B 0.038(2) 0.145(4) 0.060(2) -0.045(2) -0.0257(15) 0.033(2)
F3B 0.0269(18) 0.295(7) 0.058(2) 0.003(3) 0.0009(16) 0.014(3)
F4A 0.112(3) 0.074(2) 0.0335(15) 0.0114(14) 0.0037(16) -0.048(2)
F5A 0.0300(15) 0.085(2) 0.110(3) 0.029(2) 0.0007(15) -0.0212(14)
F6A 0.086(3) 0.0355(15) 0.082(2) 0.0003(15) 0.029(2) -0.0140(15)
F4B 0.112(3) 0.074(2) 0.0335(15) 0.0114(14) 0.0037(16) -0.048(2)
F5B 0.0300(15) 0.085(2) 0.110(3) 0.029(2) 0.0007(15) -0.0212(14)
F6B 0.086(3) 0.0355(15) 0.082(2) 0.0003(15) 0.029(2) -0.0140(15)
F7 0.0644(19) 0.165(3) 0.0375(15) 0.0228(18) 0.0087(14) 0.0125(19)
F8 0.062(2) 0.239(5) 0.0478(17) 0.043(2) -0.0092(15) 0.042(2)
F9 0.304(7) 0.124(3) 0.055(2) -0.012(2) -0.032(3) -0.075(4)
F10 0.137(3) 0.0428(16) 0.108(3) 0.0411(17) -0.037(2) -0.0004(17)
F11 0.0490(14) 0.0230(11) 0.135(3) -0.0051(14) 0.0285(15) -0.0105(10)
F12 0.0723(18) 0.0382(13) 0.111(2) -0.0235(15) 0.0464(17) -0.0102(13)
C42A 0.038(2) 0.031(2) 0.060(3) -0.008(2) -0.012(2) 0.0119(17)
F13A 0.088(3) 0.109(3) 0.084(3) 0.045(2) 0.003(2) 0.047(2)
F14A 0.0342(17) 0.0513(19) 0.110(3) -0.009(2) -0.030(2) 0.0096(13)
F15A 0.057(2) 0.062(2) 0.106(3) -0.050(2) -0.033(2) 0.0425(17)
C42B 0.038(2) 0.031(2) 0.060(3) -0.008(2) -0.012(2) 0.0119(17)
F13B 0.0342(17) 0.0513(19) 0.110(3) -0.009(2) -0.030(2) 0.0096(13)
F14B 0.057(2) 0.062(2) 0.106(3) -0.050(2) -0.033(2) 0.0425(17)
F15B 0.088(3) 0.109(3) 0.084(3) 0.045(2) 0.003(2) 0.047(2)
F16 0.132(3) 0.0664(18) 0.076(2) -0.0167(16) 0.063(2) -0.0478(19)
F17 0.0474(15) 0.093(2) 0.0760(19) 0.0200(16) 0.0358(14) 0.0197(14)
F18 0.0586(17) 0.153(3) 0.0371(14) 0.0385(17) -0.0092(13) -0.0332(18)
N1 0.0293(15) 0.0370(16) 0.0256(15) -0.0057(12) -0.0007(12) -0.0002(12)
N2 0.0283(15) 0.0392(17) 0.0348(17) -0.0093(13) 0.0043(13) -0.0053(13)
N3 0.0235(13) 0.0301(15) 0.0250(14) 0.0022(12) 0.0022(11) 0.0027(11)
N4 0.0237(14) 0.0302(15) 0.0293(15) 0.0039(12) 0.0001(12) -0.0002(11)
N5 0.0293(14) 0.0225(13) 0.0202(13) -0.0018(11) 0.0022(11) 0.0018(11)
N6 0.0214(13) 0.0248(13) 0.0231(14) -0.0024(11) 0.0024(11) 0.0006(10)
N7 0.0234(14) 0.0279(14) 0.0325(15) -0.0006(12) -0.0029(12) -0.0027(11)
N8 0.0231(14) 0.0306(15) 0.0324(15) -0.0020(12) 0.0000(12) -0.0021(11)
N9 0.0245(14) 0.0207(13) 0.0353(15) 0.0013(12) -0.0011(12) 0.0018(11)
N10 0.0252(14) 0.0215(13) 0.0349(15) 0.0054(11) 0.0032(12) 0.0035(11)
N11 0.0263(14) 0.0247(14) 0.0386(16) -0.0036(12) 0.0097(12) -0.0049(11)
N12 0.0296(15) 0.0266(14) 0.0307(15) 0.0001(12) 0.0074(12) -0.0066(12)
O1 0.0302(13) 0.0448(15) 0.0341(14) -0.0106(11) 0.0009(11) 0.0085(11)
O2 0.0296(13) 0.0464(15) 0.0284(13) -0.0017(11) -0.0005(10) 0.0096(11)
O3 0.0380(14) 0.0336(13) 0.0305(13) -0.0039(11) 0.0066(11) -0.0040(11)
O4 0.0269(12) 0.0305(12) 0.0335(13) -0.0040(10) 0.0074(10) -0.0051(10)
O5 0.0262(12) 0.0268(12) 0.0349(13) -0.0071(10) -0.0022(10) 0.0045(9)
O6 0.0281(12) 0.0279(12) 0.0461(15) -0.0080(11) -0.0043(11) 0.0017(10)
O7 0.0352(13) 0.0309(12) 0.0284(13) -0.0043(10) 0.0095(10) -0.0030(10)
O8 0.0302(12) 0.0374(14) 0.0304(13) -0.0078(11) 0.0057(10) -0.0037(10)
O9 0.0293(13) 0.0413(14) 0.0300(13) 0.0053(11) -0.0006(10) 0.0020(11)
O10 0.0236(12) 0.0520(16) 0.0395(14) 0.0153(12) -0.0016(11) -0.0035(11)
O11 0.0241(12) 0.0184(11) 0.0473(15) 0.0066(10) -0.0006(10) -0.0004(9)
O12 0.0265(13) 0.0222(12) 0.0693(19) 0.0090(12) 0.0082(12) 0.0006(10)
C1 0.0403(19) 0.0277(17) 0.0260(18) -0.0041(14) 0.0045(15) 0.0020(14)
C2 0.065(3) 0.039(2) 0.036(2) 0.0023(17) 0.0014(19) 0.0100(19)
C3 0.103(4) 0.044(2) 0.045(3) 0.010(2) 0.010(3) 0.001(3)
C4 0.104(4) 0.040(2) 0.056(3) 0.000(2) 0.029(3) -0.016(3)
C5 0.068(3) 0.041(2) 0.047(2) -0.0090(19) 0.021(2) -0.019(2)
C6 0.0400(19) 0.0328(18) 0.0298(18) -0.0058(15) 0.0107(15) -0.0039(15)
C7 0.0220(18) 0.073(3) 0.053(3) -0.016(2) 0.0038(17) -0.0060(18)
C8 0.034(2) 0.082(3) 0.053(3) -0.007(2) -0.0083(19) 0.015(2)
C9 0.048(2) 0.050(2) 0.035(2) 0.0008(18) -0.0035(18) 0.0125(18)
C10 0.0260(16) 0.0256(16) 0.0206(16) -0.0023(13) 0.0013(13) 0.0021(13)
C11 0.0325(18) 0.0269(17) 0.0336(19) 0.0029(15) 0.0039(15) 0.0002(14)
C12 0.040(2) 0.034(2) 0.043(2) 0.0132(17) -0.0045(17) 0.0022(16)
C13 0.0287(18) 0.046(2) 0.051(2) 0.0151(19) -0.0067(17) 0.0068(16)
C14 0.0254(17) 0.041(2) 0.042(2) 0.0064(17) -0.0032(16) -0.0022(15)
C15 0.0307(17) 0.0268(16) 0.0267(17) -0.0028(14) -0.0005(14) 0.0009(13)
C16 0.0289(18) 0.041(2) 0.039(2) 0.0098(17) 0.0009(16) -0.0070(15)
C17 0.043(2) 0.035(2) 0.048(2) 0.0147(18) 0.0017(18) -0.0061(17)
C18 0.0351(19) 0.0336(19) 0.0315(19) 0.0082(15) 0.0029(15) 0.0050(15)
C19 0.0324(18) 0.042(2) 0.035(2) -0.0029(17) -0.0001(15) 0.0085(16)
C21 0.0199(16) 0.0325(18) 0.0328(18) -0.0011(15) 0.0010(14) 0.0006(13)
C22 0.044(2) 0.041(2) 0.039(2) 0.0025(17) 0.0061(17) -0.0108(17)
C23 0.0283(16) 0.0195(15) 0.0218(15) -0.0041(12) 0.0003(13) -0.0005(12)
C24 0.0322(18) 0.0271(17) 0.0290(18) -0.0006(14) -0.0023(14) 0.0020(14)
C25 0.043(2) 0.0310(18) 0.0247(17) 0.0045(14) -0.0041(15) -0.0030(15)
C26 0.0358(19) 0.0349(19) 0.0268(18) -0.0004(15) 0.0040(15) -0.0072(15)
C27 0.0279(17) 0.0284(17) 0.0268(17) -0.0034(14) 0.0042(14) -0.0010(14)
C28 0.0251(16) 0.0201(15) 0.0217(15) -0.0040(12) -0.0006(12) -0.0024(12)
C29 0.0261(17) 0.0301(18) 0.0355(19) -0.0012(15) -0.0005(14) 0.0061(14)
C30 0.0352(19) 0.0314(19) 0.038(2) 0.0017(16) -0.0076(16) 0.0082(15)
C31 0.042(2) 0.0241(17) 0.0237(17) 0.0010(13) 0.0007(15) 0.0028(14)
C32 0.0281(16) 0.0243(16) 0.0251(16) -0.0064(13) -0.0036(13) -0.0010(13)
C33 0.0369(19) 0.0353(19) 0.0268(18) -0.0070(15) 0.0006(15) -0.0033(15)
C34 0.051(2) 0.035(2) 0.0305(19) -0.0011(16) -0.0122(17) 0.0014(17)
C35 0.043(2) 0.047(2) 0.037(2) -0.0059(18) -0.0106(17) 0.0130(18)
C36 0.0273(18) 0.044(2) 0.041(2) -0.0072(17) -0.0029(16) 0.0060(16)
C37 0.0272(17) 0.0273(17) 0.0304(18) -0.0087(14) -0.0023(14) 0.0006(13)
C38 0.0296(18) 0.040(2) 0.044(2) -0.0040(17) 0.0075(16) -0.0045(16)
C39 0.046(2) 0.039(2) 0.035(2) 0.0074(17) 0.0051(17) -0.0104(17)
C40 0.0351(19) 0.0312(19) 0.036(2) 0.0052(15) -0.0073(16) -0.0032(15)
C41 0.0247(16) 0.0263(17) 0.0354(19) -0.0029(15) 0.0018(14) 0.0029(13)
C43 0.0206(16) 0.0364(19) 0.0264(17) -0.0002(15) 0.0006(13) 0.0038(14)
C44 0.0303(19) 0.048(2) 0.0322(19) -0.0015(17) 0.0084(15) -0.0039(16)
C45 0.0196(15) 0.0268(16) 0.0325(17) 0.0013(13) -0.0023(13) 0.0034(13)
C46 0.0280(18) 0.0271(17) 0.042(2) -0.0029(15) -0.0055(15) -0.0001(14)
C47 0.0300(19) 0.047(2) 0.044(2) -0.0128(18) -0.0081(17) 0.0049(17)
C48 0.035(2) 0.056(2) 0.034(2) -0.0027(18) -0.0041(16) 0.0122(18)
C49 0.0287(18) 0.039(2) 0.037(2) 0.0074(16) 0.0024(15) 0.0098(15)
C50 0.0195(15) 0.0262(16) 0.0336(18) 0.0006(14) 0.0020(13) 0.0053(13)
C51 0.045(2) 0.0229(17) 0.057(2) 0.0099(17) 0.0037(19) 0.0041(16)
C52 0.054(3) 0.0170(17) 0.069(3) -0.0063(18) 0.001(2) 0.0005(16)
C53 0.038(2) 0.0262(17) 0.042(2) -0.0061(16) -0.0026(17) 0.0036(15)
C54 0.0191(15) 0.0256(16) 0.0368(18) -0.0003(14) 0.0063(14) -0.0047(13)
C55 0.0299(18) 0.041(2) 0.037(2) -0.0036(16) 0.0050(16) -0.0072(15)
C56 0.034(2) 0.036(2) 0.052(2) -0.0179(18) 0.0054(18) -0.0099(16)
C57 0.036(2) 0.0241(17) 0.056(2) -0.0072(17) 0.0116(18) -0.0074(15)
C58 0.0312(18) 0.0266(17) 0.043(2) 0.0008(15) 0.0086(16) -0.0037(14)
C59 0.0200(15) 0.0222(15) 0.0367(18) -0.0027(14) 0.0075(14) -0.0027(12)
C60 0.045(2) 0.047(2) 0.0312(19) -0.0001(17) 0.0092(17) -0.0117(18)
C61 0.047(2) 0.058(3) 0.036(2) -0.0183(19) 0.0148(18) -0.017(2)
C62 0.036(2) 0.0346(19) 0.049(2) -0.0175(17) 0.0161(18) -0.0053(16)
C63 0.0321(19) 0.037(2) 0.0348(19) 0.0125(16) -0.0016(15) -0.0026(15)
C64 0.057(3) 0.097(4) 0.041(2) 0.015(3) -0.004(2) -0.010(3)
C65 0.0291(17) 0.0188(15) 0.0331(18) 0.0076(13) 0.0017(14) 0.0001(13)
C66 0.037(2) 0.0206(17) 0.062(3) 0.0091(17) 0.0081(18) 0.0044(15)

loop_
_atom_type_symbol
_atom_type_description
_atom_type_scat_dispersion_real
_atom_type_scat_dispersion_imag
_atom_type_scat_source
C C 0.0033 0.0016 'International Tables Vol C Tables 4.2.6.8 and 6.1.1.4'
H H 0.0000 0.0000 'International Tables Vol C Tables 4.2.6.8 and 6.1.1.4'
N N 0.0061 0.0033 'International Tables Vol C Tables 4.2.6.8 and 6.1.1.4'
O O 0.0106 0.0060 'International Tables Vol C Tables 4.2.6.8 and 6.1.1.4'
F F 0.0171 0.0103 'International Tables Vol C Tables 4.2.6.8 and 6.1.1.4'
Pd Pd -0.9988 1.0072 'International Tables Vol C Tables 4.2.6.8 and 6.1.1.4'

loop_
_geom_angle_atom_site_label_1
_geom_angle_atom_site_label_2
_geom_angle_atom_site_label_3
_geom_angle
C1 Pd1 N1 81.04(13)
C1 Pd1 O1 94.93(13)
N1 Pd1 O1 175.58(11)
C1 Pd1 O3 177.33(12)
N1 Pd1 O3 96.61(11)
O1 Pd1 O3 87.46(10)
C1 Pd1 Pd2 103.74(10)
N1 Pd1 Pd2 96.16(8)
O1 Pd1 Pd2 82.99(7)
O3 Pd1 Pd2 77.72(6)
C10 Pd2 N3 81.45(12)
C10 Pd2 O4 92.70(11)
N3 Pd2 O4 173.86(10)
C10 Pd2 O2 176.23(11)
N3 Pd2 O2 97.70(10)
O4 Pd2 O2 88.25(9)
C10 Pd2 Pd1 105.26(9)
N3 Pd2 Pd1 95.69(8)
O4 Pd2 Pd1 84.01(6)
O2 Pd2 Pd1 78.47(6)
C23 Pd3 N5 81.10(12)
C23 Pd3 O5 94.33(11)
N5 Pd3 O5 175.41(10)
C23 Pd3 O7 175.83(11)
N5 Pd3 O7 95.40(10)
O5 Pd3 O7 89.19(9)
C23 Pd3 Pd4 104.97(9)
N5 Pd3 Pd4 97.98(7)
O5 Pd3 Pd4 82.81(6)
O7 Pd3 Pd4 77.67(6)
C32 Pd4 N7 81.34(12)
C32 Pd4 O8 93.62(12)
N7 Pd4 O8 174.63(11)
C32 Pd4 O6 176.60(12)
N7 Pd4 O6 95.54(10)
O8 Pd4 O6 89.47(10)
C32 Pd4 Pd3 99.44(9)
N7 Pd4 Pd3 94.45(8)
O8 Pd4 Pd3 84.53(6)
O6 Pd4 Pd3 79.42(6)
C45 Pd5 N9 81.53(12)
C45 Pd5 O11 93.19(12)
N9 Pd5 O11 174.55(11)
C45 Pd5 O9 176.80(12)
N9 Pd5 O9 95.30(10)
O11 Pd5 O9 89.97(10)
C45 Pd5 Pd6 101.57(9)
N9 Pd5 Pd6 94.83(8)
O11 Pd5 Pd6 84.86(6)
O9 Pd5 Pd6 78.21(6)
C54 Pd6 N11 81.35(13)
C54 Pd6 O10 93.77(12)
N11 Pd6 O10 174.61(11)
C54 Pd6 O12 176.31(13)
N11 Pd6 O12 95.03(11)
O10 Pd6 O12 89.87(11)
C54 Pd6 Pd5 103.07(9)
N11 Pd6 Pd5 94.32(8)
O10 Pd6 Pd5 84.52(7)
O12 Pd6 Pd5 77.84(6)
F1A C20A F2A 109.4(5)
F1A C20A F3A 105.5(5)
F2A C20A F3A 105.1(6)
F1A C20A C19 115.1(4)
F2A C20A C19 112.1(4)
F3A C20A C19 108.9(5)
F1B C20B F2B 129.8(15)
F1B C20B F3B 103(2)
F2B C20B F3B 86.5(19)
F1B C20B C19 115.2(13)
F2B C20B C19 111.2(11)
F3B C20B C19 99.9(11)
F15A C42A F14A 106.7(5)
F15A C42A F13A 106.6(4)
F14A C42A F13A 108.8(5)
F15A C42A C41 113.1(4)
F14A C42A C41 111.5(4)
F13A C42A C41 109.9(4)
F15B C42B F14B 118.1(17)
F15B C42B F13B 108.1(14)
F14B C42B F13B 90.7(18)
F15B C42B C41 114.3(11)
F14B C42B C41 114.8(13)
F13B C42B C41 107.3(9)
C9 N1 N2 106.7(3)
C9 N1 Pd1 138.1(3)
N2 N1 Pd1 114.5(2)
C7 N2 N1 110.9(3)
C7 N2 C6 133.4(3)
N1 N2 C6 115.6(3)
C18 N3 N4 106.3(3)
C18 N3 Pd2 138.5(2)
N4 N3 Pd2 114.2(2)
C16 N4 N3 110.5(3)
C16 N4 C15 134.0(3)
N3 N4 C15 115.5(3)
C31 N5 N6 106.9(3)
C31 N5 Pd3 138.0(2)
N6 N5 Pd3 114.53(19)
C29 N6 N5 110.0(3)
C29 N6 C28 134.9(3)
N5 N6 C28 115.1(2)
C40 N7 N8 106.7(3)
C40 N7 Pd4 138.1(2)
N8 N7 Pd4 113.9(2)
N7 N8 C38 109.7(3)
N7 N8 C37 115.4(3)
C38 N8 C37 134.8(3)
C53 N9 N10 106.8(3)
C53 N9 Pd5 138.4(3)
N10 N9 Pd5 114.2(2)
C51 N10 N9 109.8(3)
C51 N10 C50 135.0(3)
N9 N10 C50 115.1(3)
C62 N11 N12 106.1(3)
C62 N11 Pd6 138.5(3)
N12 N11 Pd6 114.1(2)
C60 N12 N11 110.4(3)
C60 N12 C59 134.4(3)
N11 N12 C59 115.2(3)
C19 O1 Pd1 121.5(2)
C19 O2 Pd2 121.4(2)
C21 O3 Pd1 122.4(2)
C21 O4 Pd2 120.3(2)
C41 O5 Pd3 122.7(2)
C41 O6 Pd4 123.1(2)
C43 O7 Pd3 125.0(2)
C43 O8 Pd4 121.0(2)
C63 O9 Pd5 124.4(2)
C63 O10 Pd6 121.8(2)
C65 O11 Pd5 121.2(2)
C65 O12 Pd6 124.9(2)
C2 C1 C6 117.1(4)
C2 C1 Pd1 128.4(3)
C6 C1 Pd1 114.5(3)
C3 C2 C1 120.7(4)
C3 C2 H2 119.7
C1 C2 H2 119.7
C4 C3 C2 120.5(5)
C4 C3 H3 119.7
C2 C3 H3 119.7
C3 C4 C5 121.3(4)
C3 C4 H4 119.3
C5 C4 H4 119.3
C4 C5 C6 118.1(5)
C4 C5 H5 121.0
C6 C5 H5 121.0
C5 C6 C1 122.3(4)
C5 C6 N2 123.6(4)
C1 C6 N2 114.1(3)
N2 C7 C8 107.3(4)
N2 C7 H7 126.4
C8 C7 H7 126.4
C7 C8 C9 105.7(4)
C7 C8 H8 127.1
C9 C8 H8 127.1
N1 C9 C8 109.5(4)
N1 C9 H9 125.3
C8 C9 H9 125.3
C11 C10 C15 117.4(3)
C11 C10 Pd2 128.5(3)
C15 C10 Pd2 114.1(2)
C10 C11 C12 120.2(3)
C10 C11 H11 119.9
C12 C11 H11 119.9
C13 C12 C11 120.6(3)
C13 C12 H12 119.7
C11 C12 H12 119.7
C14 C13 C12 120.7(3)
C14 C13 H13 119.7
C12 C13 H13 119.7
C13 C14 C15 118.1(3)
C13 C14 H14 121.0
C15 C14 H14 121.0
C14 C15 C10 123.0(3)
C14 C15 N4 122.6(3)
C10 C15 N4 114.4(3)
N4 C16 C17 107.0(3)
N4 C16 H16 126.5
C17 C16 H16 126.5
C16 C17 C18 106.1(3)
C16 C17 H17 126.9
C18 C17 H17 126.9
N3 C18 C17 110.0(3)
N3 C18 H18 125.0
C17 C18 H18 125.0
O2 C19 O1 130.5(3)
O2 C19 C20A 116.4(3)
O1 C19 C20A 113.2(3)
O2 C19 C20B 116.3(3)
O1 C19 C20B 112.6(3)
O3 C21 O4 131.0(3)
O3 C21 C22 115.0(3)
O4 C21 C22 114.0(3)
F4A C22 F5A 108.3(4)
F4B C22 F5B 98.6(19)
F4A C22 F6A 108.1(4)
F5A C22 F6A 103.8(4)
F4B C22 F6B 124.9(18)
F5B C22 F6B 102.3(18)
F4B C22 C21 118.4(12)
F4A C22 C21 114.5(3)
F5A C22 C21 110.0(3)
F5B C22 C21 101.4(9)
F6A C22 C21 111.6(3)
F6B C22 C21 106.5(9)
C24 C23 C28 117.5(3)
C24 C23 Pd3 128.2(2)
C28 C23 Pd3 114.3(2)
C25 C24 C23 120.3(3)
C25 C24 H24 119.9
C23 C24 H24 119.9
C26 C25 C24 120.9(3)
C26 C25 H25 119.6
C24 C25 H25 119.6
C27 C26 C25 120.3(3)
C27 C26 H26 119.9
C25 C26 H26 119.9
C26 C27 C28 118.5(3)
C26 C27 H27 120.7
C28 C27 H27 120.7
C27 C28 C23 122.6(3)
C27 C28 N6 122.8(3)
C23 C28 N6 114.6(3)
N6 C29 C30 107.4(3)
N6 C29 H29 126.3
C30 C29 H29 126.3
C29 C30 C31 105.7(3)
C29 C30 H30 127.1
C31 C30 H30 127.1
N5 C31 C30 110.0(3)
N5 C31 H31 125.0
C30 C31 H31 125.0
C33 C32 C37 117.3(3)
C33 C32 Pd4 128.5(3)
C37 C32 Pd4 114.2(2)
C32 C33 C34 120.2(3)
C32 C33 H33 119.9
C34 C33 H33 119.9
C35 C34 C33 121.2(4)
C35 C34 H34 119.4
C33 C34 H34 119.4
C36 C35 C34 120.4(4)
C36 C35 H35 119.8
C34 C35 H35 119.8
C35 C36 C37 117.9(4)
C35 C36 H36 121.0
C37 C36 H36 121.0
C36 C37 C32 123.0(3)
C36 C37 N8 122.5(3)
C32 C37 N8 114.5(3)
N8 C38 C39 107.0(3)
N8 C38 H38 126.5
C39 C38 H38 126.5
C38 C39 C40 106.0(3)
C38 C39 H39 127.0
C40 C39 H39 127.0
N7 C40 C39 110.4(3)
N7 C40 H40 124.8
C39 C40 H40 124.8
O6 C41 O5 130.7(3)
O6 C41 C42B 114.2(3)
O5 C41 C42B 113.8(3)
O6 C41 C42A 115.3(3)
O5 C41 C42A 113.8(3)
O7 C43 O8 130.5(3)
O7 C43 C44 116.3(3)
O8 C43 C44 113.2(3)
F18 C44 F16 107.2(4)
F18 C44 F17 106.6(3)
F16 C44 F17 105.9(3)
F18 C44 C43 112.0(3)
F16 C44 C43 113.5(3)
F17 C44 C43 111.2(3)
C46 C45 C50 117.4(3)
C46 C45 Pd5 128.7(3)
C50 C45 Pd5 113.9(2)
C45 C46 C47 120.4(3)
C45 C46 H46 119.8
C47 C46 H46 119.8
C48 C47 C46 121.3(4)
C48 C47 H47 119.3
C46 C47 H47 119.3
C47 C48 C49 119.4(4)
C47 C48 H48 120.3
C49 C48 H48 120.3
C50 C49 C48 118.7(3)
C50 C49 H49 120.6
C48 C49 H49 120.6
C49 C50 C45 122.7(3)
C49 C50 N10 122.8(3)
C45 C50 N10 114.5(3)
N10 C51 C52 107.7(3)
N10 C51 H51 126.2
C52 C51 H51 126.2
C51 C52 C53 106.2(3)
C51 C52 H52 126.9
C53 C52 H52 126.9
N9 C53 C52 109.5(3)
N9 C53 H53 125.2
C52 C53 H53 125.2
C55 C54 C59 117.4(3)
C55 C54 Pd6 128.5(3)
C59 C54 Pd6 114.1(2)
C54 C55 C56 120.0(4)
C54 C55 H55 120.0
C56 C55 H55 120.0
C57 C56 C55 120.4(3)
C57 C56 H56 119.8
C55 C56 H56 119.8
C56 C57 C58 120.9(3)
C56 C57 H57 119.6
C58 C57 H57 119.6
C59 C58 C57 117.8(4)
C59 C58 H58 121.1
C57 C58 H58 121.1
C58 C59 C54 123.5(3)
C58 C59 N12 122.2(3)
C54 C59 N12 114.3(3)
N12 C60 C61 107.1(4)
N12 C60 H60 126.4
C61 C60 H60 126.4
C60 C61 C62 105.9(3)
C60 C61 H61 127.0
C62 C61 H61 127.0
N11 C62 C61 110.4(3)
N11 C62 H62 124.8
C61 C62 H62 124.8
O9 C63 O10 130.5(4)
O9 C63 C64 115.9(4)
O10 C63 C64 113.5(3)
F7 C64 F8 107.6(4)
F7 C64 F9 106.1(5)
F8 C64 F9 106.9(5)
F7 C64 C63 114.4(4)
F8 C64 C63 112.4(4)
F9 C64 C63 109.0(4)
O12 C65 O11 130.6(3)
O12 C65 C66 115.0(3)
O11 C65 C66 114.4(3)
F10 C66 F11 107.1(3)
F10 C66 F12 106.3(3)
F11 C66 F12 108.1(3)
F10 C66 C65 110.6(3)
F11 C66 C65 113.0(3)
F12 C66 C65 111.4(3)

loop_
_geom_bond_atom_site_label_1
_geom_bond_atom_site_label_2
_geom_bond_distance
Pd1 C1 1.968(4)
Pd1 N1 1.990(3)
Pd1 O1 2.059(2)
Pd1 O3 2.167(2)
Pd1 Pd2 2.8793(4)
Pd2 C10 1.966(3)
Pd2 N3 1.991(3)
Pd2 O4 2.054(2)
Pd2 O2 2.166(2)
Pd3 C23 1.967(3)
Pd3 N5 1.990(3)
Pd3 O5 2.071(2)
Pd3 O7 2.156(2)
Pd3 Pd4 2.8986(4)
Pd4 C32 1.965(3)
Pd4 N7 1.995(3)
Pd4 O8 2.055(2)
Pd4 O6 2.156(2)
Pd5 C45 1.965(3)
Pd5 N9 1.979(3)
Pd5 O11 2.045(2)
Pd5 O9 2.165(2)
Pd5 Pd6 2.8895(4)
Pd6 C54 1.967(3)
Pd6 N11 1.981(3)
Pd6 O10 2.049(3)
Pd6 O12 2.157(2)
C20A F1A 1.288(5)
C20A F2A 1.310(6)
C20A F3A 1.325(7)
C20A C19 1.541(5)
C20B F1B 1.288(6)
C20B F2B 1.310(6)
C20B F3B 1.325(7)
C20B C19 1.541(5)
F4A C22 1.277(5)
F5A C22 1.335(5)
F6A C22 1.338(5)
F4B C22 1.276(5)
F5B C22 1.335(5)
F6B C22 1.338(5)
F7 C64 1.277(5)
F8 C64 1.297(6)
F9 C64 1.340(7)
F10 C66 1.304(5)
F11 C66 1.312(4)
F12 C66 1.312(5)
C42A F15A 1.309(5)
C42A F14A 1.333(5)
C42A F13A 1.325(6)
C42A C41 1.536(5)
C42B F15B 1.309(5)
C42B F14B 1.333(5)
C42B F13B 1.325(6)
C42B C41 1.536(5)
F16 C44 1.312(5)
F17 C44 1.318(4)
F18 C44 1.307(4)
N1 C9 1.334(5)
N1 N2 1.356(4)
N2 C7 1.353(5)
N2 C6 1.414(5)
N3 C18 1.330(4)
N3 N4 1.361(4)
N4 C16 1.351(4)
N4 C15 1.414(4)
N5 C31 1.328(4)
N5 N6 1.361(4)
N6 C29 1.348(4)
N6 C28 1.411(4)
N7 C40 1.325(4)
N7 N8 1.361(4)
N8 C38 1.362(5)
N8 C37 1.417(4)
N9 C53 1.332(4)
N9 N10 1.367(4)
N10 C51 1.346(4)
N10 C50 1.415(4)
N11 C62 1.332(5)
N11 N12 1.365(4)
N12 C60 1.346(5)
N12 C59 1.416(4)
O1 C19 1.255(4)
O2 C19 1.235(4)
O3 C21 1.241(4)
O4 C21 1.248(4)
O5 C41 1.253(4)
O6 C41 1.235(4)
O7 C43 1.237(4)
O8 C43 1.252(4)
O9 C63 1.236(4)
O10 C63 1.253(4)
O11 C65 1.252(4)
O12 C65 1.236(4)
C1 C2 1.382(5)
C1 C6 1.398(5)
C2 C3 1.372(6)
C2 H2 0.9500
C3 C4 1.358(8)
C3 H3 0.9500
C4 C5 1.363(7)
C4 H4 0.9500
C5 C6 1.378(5)
C5 H5 0.9500
C7 C8 1.373(7)
C7 H7 0.9500
C8 C9 1.413(6)
C8 H8 0.9500
C9 H9 0.9500
C10 C11 1.384(5)
C10 C15 1.403(5)
C11 C12 1.392(5)
C11 H11 0.9500
C12 C13 1.380(5)
C12 H12 0.9500
C13 C14 1.376(5)
C13 H13 0.9500
C14 C15 1.380(5)
C14 H14 0.9500
C16 C17 1.371(5)
C16 H16 0.9500
C17 C18 1.392(5)
C17 H17 0.9500
C18 H18 0.9500
C21 C22 1.544(5)
C23 C24 1.388(4)
C23 C28 1.396(4)
C24 C25 1.390(5)
C24 H24 0.9500
C25 C26 1.379(5)
C25 H25 0.9500
C26 C27 1.375(5)
C26 H26 0.9500
C27 C28 1.389(4)
C27 H27 0.9500
C29 C30 1.381(5)
C29 H29 0.9500
C30 C31 1.390(5)
C30 H30 0.9500
C31 H31 0.9500
C32 C33 1.380(5)
C32 C37 1.395(5)
C33 C34 1.380(5)
C33 H33 0.9500
C34 C35 1.378(6)
C34 H34 0.9500
C35 C36 1.368(5)
C35 H35 0.9500
C36 C37 1.386(5)
C36 H36 0.9500
C38 C39 1.375(5)
C38 H38 0.9500
C39 C40 1.382(5)
C39 H39 0.9500
C40 H40 0.9500
C43 C44 1.536(5)
C45 C46 1.383(5)
C45 C50 1.399(4)
C46 C47 1.389(5)
C46 H46 0.9500
C47 C48 1.383(6)
C47 H47 0.9500
C48 C49 1.385(5)
C48 H48 0.9500
C49 C50 1.387(5)
C49 H49 0.9500
C51 C52 1.368(6)
C51 H51 0.9500
C52 C53 1.392(5)
C52 H52 0.9500
C53 H53 0.9500
C54 C55 1.390(5)
C54 C59 1.397(5)
C55 C56 1.400(5)
C55 H55 0.9500
C56 C57 1.378(6)
C56 H56 0.9500
C57 C58 1.384(5)
C57 H57 0.9500
C58 C59 1.377(4)
C58 H58 0.9500
C60 C61 1.380(5)
C60 H60 0.9500
C61 C62 1.382(6)
C61 H61 0.9500
C62 H62 0.9500
C63 C64 1.538(6)
C65 C66 1.536(5)

loop_
_geom_torsion_atom_site_label_1
_geom_torsion_atom_site_label_2
_geom_torsion_atom_site_label_3
_geom_torsion_atom_site_label_4
_geom_torsion
C9 N1 N2 C7 0.6(4)
Pd1 N1 N2 C7 173.0(2)
C9 N1 N2 C6 -176.6(3)
Pd1 N1 N2 C6 -4.2(3)
C18 N3 N4 C16 0.2(4)
Pd2 N3 N4 C16 171.5(2)
C18 N3 N4 C15 -177.9(3)
Pd2 N3 N4 C15 -6.7(3)
C31 N5 N6 C29 0.4(3)
Pd3 N5 N6 C29 173.4(2)
C31 N5 N6 C28 -178.8(3)
Pd3 N5 N6 C28 -5.7(3)
C40 N7 N8 C38 -0.1(4)
Pd4 N7 N8 C38 169.6(2)
C40 N7 N8 C37 -177.9(3)
Pd4 N7 N8 C37 -8.1(3)
C53 N9 N10 C51 -0.2(4)
Pd5 N9 N10 C51 172.4(2)
C53 N9 N10 C50 179.2(3)
Pd5 N9 N10 C50 -8.3(3)
C62 N11 N12 C60 0.5(4)
Pd6 N11 N12 C60 170.1(2)
C62 N11 N12 C59 -179.8(3)
Pd6 N11 N12 C59 -10.2(3)
C6 C1 C2 C3 -0.5(6)
Pd1 C1 C2 C3 177.0(3)
C1 C2 C3 C4 -1.1(7)
C2 C3 C4 C5 1.9(8)
C3 C4 C5 C6 -1.0(7)
C4 C5 C6 C1 -0.7(6)
C4 C5 C6 N2 179.9(4)
C2 C1 C6 C5 1.4(5)
Pd1 C1 C6 C5 -176.4(3)
C2 C1 C6 N2 -179.1(3)
Pd1 C1 C6 N2 3.0(4)
C7 N2 C6 C5 3.8(6)
N1 N2 C6 C5 -179.8(3)
C7 N2 C6 C1 -175.6(4)
N1 N2 C6 C1 0.8(4)
N1 N2 C7 C8 -0.6(4)
C6 N2 C7 C8 175.9(4)
N2 C7 C8 C9 0.4(5)
N2 N1 C9 C8 -0.4(4)
Pd1 N1 C9 C8 -170.0(3)
C7 C8 C9 N1 0.0(5)
C15 C10 C11 C12 -0.1(5)
Pd2 C10 C11 C12 -179.4(3)
C10 C11 C12 C13 0.6(6)
C11 C12 C13 C14 -0.6(6)
C12 C13 C14 C15 0.1(6)
C13 C14 C15 C10 0.3(6)
C13 C14 C15 N4 -179.9(3)
C11 C10 C15 C14 -0.3(5)
Pd2 C10 C15 C14 179.0(3)
C11 C10 C15 N4 179.9(3)
Pd2 C10 C15 N4 -0.8(4)
C16 N4 C15 C14 7.5(6)
N3 N4 C15 C14 -174.9(3)
C16 N4 C15 C10 -172.7(4)
N3 N4 C15 C10 4.9(4)
N3 N4 C16 C17 0.1(4)
C15 N4 C16 C17 177.8(4)
N4 C16 C17 C18 -0.4(4)
N4 N3 C18 C17 -0.5(4)
Pd2 N3 C18 C17 -168.4(3)
C16 C17 C18 N3 0.6(5)
Pd2 O2 C19 O1 -18.2(6)
Pd2 O2 C19 C20A 162.9(3)
Pd2 O2 C19 C20B 152.1(7)
Pd1 O1 C19 O2 -3.8(6)
Pd1 O1 C19 C20A 175.1(3)
Pd1 O1 C19 C20B -174.3(7)
F1A C20A C19 O2 -13.0(8)
F2A C20A C19 O2 -138.9(5)
F3A C20A C19 O2 105.2(5)
F1A C20A C19 O1 168.0(5)
F2A C20A C19 O1 42.0(7)
F3A C20A C19 O1 -73.9(6)
F1B C20B C19 O2 -59(2)
F2B C20B C19 O2 140.8(14)
F3B C20B C19 O2 50.7(19)
F1B C20B C19 O1 113.0(19)
F2B C20B C19 O1 -47.2(17)
F3B C20B C19 O1 -137.3(18)
Pd1 O3 C21 O4 -14.5(5)
Pd1 O3 C21 C22 165.2(2)
Pd2 O4 C21 O3 -6.6(5)
Pd2 O4 C21 C22 173.7(2)
O3 C21 C22 F4B -173.8(19)
O4 C21 C22 F4B 6.0(19)
O3 C21 C22 F4A 28.5(5)
O4 C21 C22 F4A -151.8(4)
O3 C21 C22 F5A -93.7(4)
O4 C21 C22 F5A 86.1(4)
O3 C21 C22 F5B 79.9(15)
O4 C21 C22 F5B -100.4(15)
O3 C21 C22 F6A 151.6(4)
O4 C21 C22 F6A -28.6(5)
O3 C21 C22 F6B -26.8(14)
O4 C21 C22 F6B 153.0(13)
C28 C23 C24 C25 -1.5(5)
Pd3 C23 C24 C25 179.2(3)
C23 C24 C25 C26 0.8(5)
C24 C25 C26 C27 0.2(5)
C25 C26 C27 C28 -0.5(5)
C26 C27 C28 C23 -0.2(5)
C26 C27 C28 N6 179.2(3)
C24 C23 C28 C27 1.2(5)
Pd3 C23 C28 C27 -179.4(2)
C24 C23 C28 N6 -178.3(3)
Pd3 C23 C28 N6 1.1(3)
C29 N6 C28 C27 4.6(5)
N5 N6 C28 C27 -176.5(3)
C29 N6 C28 C23 -175.9(3)
N5 N6 C28 C23 3.0(4)
N5 N6 C29 C30 -0.1(4)
C28 N6 C29 C30 178.9(3)
N6 C29 C30 C31 -0.3(4)
N6 N5 C31 C30 -0.6(4)
Pd3 N5 C31 C30 -171.1(3)
C29 C30 C31 N5 0.5(4)
C37 C32 C33 C34 -1.7(5)
Pd4 C32 C33 C34 174.5(3)
C32 C33 C34 C35 1.6(5)
C33 C34 C35 C36 -0.2(6)
C34 C35 C36 C37 -1.0(6)
C35 C36 C37 C32 0.9(5)
C35 C36 C37 N8 -178.8(3)
C33 C32 C37 C36 0.4(5)
Pd4 C32 C37 C36 -176.3(3)
C33 C32 C37 N8 -179.8(3)
Pd4 C32 C37 N8 3.4(4)
N7 N8 C37 C36 -177.2(3)
C38 N8 C37 C36 5.8(6)
N7 N8 C37 C32 3.1(4)
C38 N8 C37 C32 -173.9(3)
N7 N8 C38 C39 0.2(4)
C37 N8 C38 C39 177.4(3)
N8 C38 C39 C40 -0.2(4)
N8 N7 C40 C39 0.0(4)
Pd4 N7 C40 C39 -165.9(3)
C38 C39 C40 N7 0.2(4)
Pd4 O6 C41 O5 -8.2(5)
Pd4 O6 C41 C42B 157.9(6)
Pd4 O6 C41 C42A 177.5(3)
Pd3 O5 C41 O6 -3.1(5)
Pd3 O5 C41 C42B -169.2(6)
Pd3 O5 C41 C42A 171.3(3)
F15B C42B C41 O6 -56.1(14)
F14B C42B C41 O6 162.7(17)
F13B C42B C41 O6 63.7(13)
F15B C42B C41 O5 112.3(13)
F14B C42B C41 O5 -29(2)
F13B C42B C41 O5 -127.9(11)
F15A C42A C41 O6 -30.9(6)
F14A C42A C41 O6 -151.2(4)
F13A C42A C41 O6 88.1(4)
F15A C42A C41 O5 153.9(4)
F14A C42A C41 O5 33.5(6)
F13A C42A C41 O5 -87.2(5)
Pd3 O7 C43 O8 -6.9(5)
Pd3 O7 C43 C44 172.9(2)
Pd4 O8 C43 O7 -4.8(5)
Pd4 O8 C43 C44 175.4(2)
O7 C43 C44 F18 127.0(4)
O8 C43 C44 F18 -53.2(4)
O7 C43 C44 F16 5.5(5)
O8 C43 C44 F16 -174.7(3)
O7 C43 C44 F17 -113.8(4)
O8 C43 C44 F17 66.0(4)
C50 C45 C46 C47 -0.7(5)
Pd5 C45 C46 C47 176.2(3)
C45 C46 C47 C48 -0.5(5)
C46 C47 C48 C49 0.8(6)
C47 C48 C49 C50 -0.1(5)
C48 C49 C50 C45 -1.1(5)
C48 C49 C50 N10 178.5(3)
C46 C45 C50 C49 1.5(5)
Pd5 C45 C50 C49 -175.9(3)
C46 C45 C50 N10 -178.2(3)
Pd5 C45 C50 N10 4.4(4)
C51 N10 C50 C49 2.0(6)
N9 N10 C50 C49 -177.1(3)
C51 N10 C50 C45 -178.3(4)
N9 N10 C50 C45 2.5(4)
N9 N10 C51 C52 0.2(4)
C50 N10 C51 C52 -178.9(3)
N10 C51 C52 C53 -0.2(5)
N10 N9 C53 C52 0.0(4)
Pd5 N9 C53 C52 -169.7(3)
C51 C52 C53 N9 0.1(5)
C59 C54 C55 C56 0.1(5)
Pd6 C54 C55 C56 178.3(3)
C54 C55 C56 C57 -1.0(5)
C55 C56 C57 C58 1.1(6)
C56 C57 C58 C59 -0.4(5)
C57 C58 C59 C54 -0.6(5)
C57 C58 C59 N12 178.0(3)
C55 C54 C59 C58 0.7(5)
Pd6 C54 C59 C58 -177.8(3)
C55 C54 C59 N12 -177.9(3)
Pd6 C54 C59 N12 3.6(4)
C60 N12 C59 C58 5.3(6)
N11 N12 C59 C58 -174.3(3)
C60 N12 C59 C54 -176.1(4)
N11 N12 C59 C54 4.3(4)
N11 N12 C60 C61 -0.4(4)
C59 N12 C60 C61 -179.9(3)
N12 C60 C61 C62 0.1(4)
N12 N11 C62 C61 -0.5(4)
Pd6 N11 C62 C61 -166.1(3)
C60 C61 C62 N11 0.2(4)
Pd5 O9 C63 O10 -3.6(6)
Pd5 O9 C63 C64 179.5(3)
Pd6 O10 C63 O9 -4.0(6)
Pd6 O10 C63 C64 173.1(3)
O9 C63 C64 F7 -27.3(6)
O10 C63 C64 F7 155.2(4)
O9 C63 C64 F8 -150.4(4)
O10 C63 C64 F8 32.2(6)
O9 C63 C64 F9 91.2(5)
O10 C63 C64 F9 -86.2(5)
Pd6 O12 C65 O11 -3.1(6)
Pd6 O12 C65 C66 176.5(2)
Pd5 O11 C65 O12 -4.4(5)
Pd5 O11 C65 C66 176.0(2)
O12 C65 C66 F10 -69.6(5)
O11 C65 C66 F10 110.1(4)
O12 C65 C66 F11 170.3(3)
O11 C65 C66 F11 -10.1(5)
O12 C65 C66 F12 48.5(5)
O11 C65 C66 F12 -131.9(3)
